data_7060144
loop_
_publ_author_name
'Gilmanova, Leisan'
'Shekurov, Ruslan'
'Khrizanforov, Mikhail'
'Ivshin, Kamil'
'Kataeva, Olga'
'Bon, Volodymyr'
'Senkovska, Irena'
'Kaskel, Stefan'
'Vasily, Miluykov'

_publ_section_title
;
 First example of Ugi's amine as a platform for the construction of chiral
 coordination polymers: synthesis and properties
;
_journal_issue 5
_journal_name_full 'New Journal of Chemistry'
_journal_page_first 2791
_journal_page_last 2794
_journal_paper_doi 10.1039/D0NJ04783J
_journal_volume 45
_journal_year 2021
_chemical_formula_sum 'C48 H54 Fe2 N6 Ni O4 P2'
_chemical_formula_weight 1011.32
_chemical_name_systematic Ni2(bpy)2L2
_space_group_crystal_system tetragonal
_space_group_IT_number 139
_space_group_name_Hall '-I 4 2'
_space_group_name_H-M_alt 'I 4/m m m'
_atom_sites_solution_hydrogens geom
_audit_creation_method SHELXL-2018/3
_audit_update_record
;
2020-08-06 deposited with the CCDC.	2020-12-08 downloaded from the CCDC.
;
_cell_angle_alpha 90
_cell_angle_beta 90
_cell_angle_gamma 90
_cell_formula_units_Z 2
_cell_length_a 11.3027(7)
_cell_length_b 11.3027(7)
_cell_length_c 17.8993(13)
_cell_measurement_reflns_used 385
_cell_measurement_temperature 296(2)
_cell_measurement_theta_max 23.2
_cell_measurement_theta_min 8.5
_cell_volume 2286.7(3)
_computing_cell_refinement 'Bruker SAINT'
_computing_data_collection 'Bruker APEX2'
_computing_data_reduction 'Bruker SAINT'
_computing_structure_refinement 'SHELXL-2018/3 (Sheldrick, 2018)'
_computing_structure_solution 'SHELXT 2014/5 (Sheldrick, 2014)'
_diffrn_ambient_temperature 296(2)
_diffrn_measured_fraction_theta_full 1.000
_diffrn_measured_fraction_theta_max 0.999
_diffrn_measurement_device_type 'Bruker APEX-II CCD'
_diffrn_measurement_method '\f and \w scans'
_diffrn_radiation_type MoK\a
_diffrn_radiation_wavelength 0.71073
_diffrn_reflns_av_R_equivalents 0.0585
_diffrn_reflns_av_unetI/netI 0.0196
_diffrn_reflns_Laue_measured_fraction_full 1.000
_diffrn_reflns_Laue_measured_fraction_max 0.999
_diffrn_reflns_limit_h_max 14
_diffrn_reflns_limit_h_min -14
_diffrn_reflns_limit_k_max 14
_diffrn_reflns_limit_k_min -14
_diffrn_reflns_limit_l_max 22
_diffrn_reflns_limit_l_min -22
_diffrn_reflns_number 28780
_diffrn_reflns_point_group_measured_fraction_full 1.000
_diffrn_reflns_point_group_measured_fraction_max 0.999
_diffrn_reflns_theta_full 25.242
_diffrn_reflns_theta_max 26.400
_diffrn_reflns_theta_min 2.131
_diffrn_source 'long-focus X-ray tube'
_exptl_absorpt_coefficient_mu 1.155
_exptl_crystal_colour orange
_exptl_crystal_density_diffrn 1.469
_exptl_crystal_description block
_exptl_crystal_F_000 1052
_exptl_crystal_size_max 0.220
_exptl_crystal_size_mid 0.150
_exptl_crystal_size_min 0.130
_refine_diff_density_max 1.060
_refine_diff_density_min -0.349
_refine_diff_density_rms 0.191
_refine_ls_extinction_method none
_refine_ls_goodness_of_fit_ref 1.537
_refine_ls_hydrogen_treatment constr
_refine_ls_matrix_type full
_refine_ls_number_parameters 44
_refine_ls_number_reflns 711
_refine_ls_number_restraints 1
_refine_ls_restrained_S_all 1.536
_refine_ls_R_factor_all 0.1235
_refine_ls_R_factor_gt 0.1200
_refine_ls_shift/su_max 0.000
_refine_ls_shift/su_mean 0.000
_refine_ls_structure_factor_coef Fsqd
_refine_ls_weighting_details 'w=1/[\s^2^(Fo^2^)+(0.1999P)^2^] where P=(Fo^2^+2Fc^2^)/3'
_refine_ls_weighting_scheme calc
_refine_ls_wR_factor_gt 0.3040
_refine_ls_wR_factor_ref 0.3158
_reflns_Friedel_coverage 0.000
_reflns_number_gt 655
_reflns_number_total 711
_reflns_threshold_expression 'I > 2\s(I)'
_cod_data_source_file d0nj04783j2.cif
_cod_data_source_block i4mmm_a
_cod_depositor_comments 'Adding full bibliography for 7060143--7060144.cif.'
_cod_database_code 7060144
_shelx_shelxl_version_number 2018/3
_shelx_space_group_comment
;
The symmetry employed for this shelxl refinement is uniquely defined
by the following loop, which should always be used as a source of
symmetry information in preference to the above space-group names.
They are only intended as comments.
;
_shelx_estimated_absorpt_t_min 0.785
_shelx_estimated_absorpt_t_max 0.864

loop_
_space_group_symop_operation_xyz
'x, y, z'
'-x, -y, z'
'-y, x, z'
'y, -x, z'
'-x, y, -z'
'x, -y, -z'
'y, x, -z'
'-y, -x, -z'
'x+1/2, y+1/2, z+1/2'
'-x+1/2, -y+1/2, z+1/2'
'-y+1/2, x+1/2, z+1/2'
'y+1/2, -x+1/2, z+1/2'
'-x+1/2, y+1/2, -z+1/2'
'x+1/2, -y+1/2, -z+1/2'
'y+1/2, x+1/2, -z+1/2'
'-y+1/2, -x+1/2, -z+1/2'
'-x, -y, -z'
'x, y, -z'
'y, -x, -z'
'-y, x, -z'
'x, -y, z'
'-x, y, z'
'-y, -x, z'
'y, x, z'
'-x+1/2, -y+1/2, -z+1/2'
'x+1/2, y+1/2, -z+1/2'
'y+1/2, -x+1/2, -z+1/2'
'-y+1/2, x+1/2, -z+1/2'
'x+1/2, -y+1/2, z+1/2'
'-x+1/2, y+1/2, z+1/2'
'-y+1/2, -x+1/2, z+1/2'
'y+1/2, x+1/2, z+1/2'

loop_
_atom_site_label
_atom_site_type_symbol
_atom_site_fract_x
_atom_site_fract_y
_atom_site_fract_z
_atom_site_U_iso_or_equiv
_atom_site_adp_type
_atom_site_occupancy
_atom_site_site_symmetry_order
_atom_site_calc_flag
_atom_site_refinement_flags_posn
_atom_site_refinement_flags_adp
_atom_site_refinement_flags_occupancy
_atom_site_disorder_assembly
_atom_site_disorder_group
Ni1 Ni 0.500000 0.500000 0.500000 0.0591(9) Uani 1 16 d S T P A .
O1 O 0.500000 0.500000 0.3854(4) 0.0692(18) Uani 1 8 d DS T P . .
N1 N 0.500000 0.6870(5) 0.500000 0.0644(15) Uani 1 4 d S T P . .
C1 C 0.4435(12) 0.7484(9) 0.5510(6) 0.101(4) Uani 0.5 1 d . . P A -1
H1 H 0.402157 0.707348 0.587658 0.121 Uiso 0.5 1 calc R U P A -1
C2 C 0.4421(13) 0.8701(9) 0.5533(6) 0.101(3) Uani 0.5 1 d . . P A -1
H2 H 0.401544 0.908665 0.591364 0.121 Uiso 0.5 1 calc R U P A -1
C3 C 0.500000 0.9346(7) 0.500000 0.0684(18) Uani 1 4 d S T P . .
P1 P 0.4587(8) 0.4587(8) 0.3126(4) 0.097(4) Uani 0.15 2 d DS T P . .
Fe1 Fe 0.3638(14) 0.500000 0.1683(6) 0.518(15) Uani 0.5 2 d S T P . .

loop_
_atom_site_aniso_label
_atom_site_aniso_U_11
_atom_site_aniso_U_22
_atom_site_aniso_U_33
_atom_site_aniso_U_23
_atom_site_aniso_U_13
_atom_site_aniso_U_12
Ni1 0.0389(9) 0.0389(9) 0.0993(14) 0.000 0.000 0.000
O1 0.062(3) 0.062(3) 0.083(4) 0.000 0.000 0.000
N1 0.057(3) 0.037(3) 0.099(4) 0.000 0.000 0.000
C1 0.130(8) 0.048(4) 0.126(7) 0.005(4) 0.064(6) 0.004(5)
C2 0.135(9) 0.049(4) 0.119(7) 0.004(4) 0.060(6) 0.011(5)
C3 0.064(4) 0.043(4) 0.098(4) 0.000 0.000 0.000
P1 0.116(7) 0.116(7) 0.059(3) -0.014(3) -0.014(3) -0.024(6)
Fe1 0.61(3) 0.60(3) 0.340(13) 0.000 -0.222(14) 0.000

loop_
_atom_type_symbol
_atom_type_description
_atom_type_scat_dispersion_real
_atom_type_scat_dispersion_imag
_atom_type_scat_source
C C 0.0033 0.0016 'International Tables Vol C Tables 4.2.6.8 and 6.1.1.4'
H H 0.0000 0.0000 'International Tables Vol C Tables 4.2.6.8 and 6.1.1.4'
N N 0.0061 0.0033 'International Tables Vol C Tables 4.2.6.8 and 6.1.1.4'
O O 0.0106 0.0060 'International Tables Vol C Tables 4.2.6.8 and 6.1.1.4'
P P 0.1023 0.0942 'International Tables Vol C Tables 4.2.6.8 and 6.1.1.4'
Fe Fe 0.3463 0.8444 'International Tables Vol C Tables 4.2.6.8 and 6.1.1.4'
Ni Ni 0.3393 1.1124 'International Tables Vol C Tables 4.2.6.8 and 6.1.1.4'

loop_
_geom_angle_atom_site_label_1
_geom_angle_atom_site_label_2
_geom_angle_atom_site_label_3
_geom_angle
_geom_angle_site_symmetry_1
_geom_angle_site_symmetry_3
_geom_angle_publ_flag
O1 Ni1 O1 180.0 . 17_666 ?
O1 Ni1 N1 90.000(1) . . ?
O1 Ni1 N1 90.000(1) 17_666 . ?
O1 Ni1 N1 90.000(1) . 19_566 ?
O1 Ni1 N1 90.000(1) 17_666 19_566 ?
N1 Ni1 N1 90.000(2) . 19_566 ?
O1 Ni1 N1 90.000(1) . 17_666 ?
O1 Ni1 N1 90.000(1) 17_666 17_666 ?
N1 Ni1 N1 180.0 . 17_666 ?
N1 Ni1 N1 90.000(1) 19_566 17_666 ?
O1 Ni1 N1 90.000(1) . 3_655 ?
O1 Ni1 N1 90.000(1) 17_666 3_655 ?
N1 Ni1 N1 90.000(1) . 3_655 ?
N1 Ni1 N1 180.0 19_566 3_655 ?
N1 Ni1 N1 90.000(2) 17_666 3_655 ?
P1 O1 P1 53.7(11) 4_565 3_655 ?
P1 O1 P1 37.3(7) 4_565 2_665 ?
P1 O1 P1 37.3(7) 3_655 2_665 ?
P1 O1 P1 37.3(7) 4_565 . ?
P1 O1 P1 37.3(7) 3_655 . ?
P1 O1 P1 53.7(11) 2_665 . ?
P1 O1 Ni1 153.1(5) 4_565 . ?
P1 O1 Ni1 153.1(5) 3_655 . ?
P1 O1 Ni1 153.1(5) 2_665 . ?
P1 O1 Ni1 153.1(5) . . ?
C1 N1 Ni1 121.9(5) . . ?
N1 C1 C2 123.7(8) . . ?
N1 C1 H1 118.1 . . ?
C2 C1 H1 118.1 . . ?
C3 C2 C1 120.4(8) . . ?
C3 C2 H2 119.8 . . ?
C1 C2 H2 119.8 . . ?
C2 C3 C3 122.2(5) . 17_676 ?
P1 P1 P1 90.000(5) 4_565 3_655 ?
P1 P1 P1 45.000(1) 4_565 2_665 ?
P1 P1 P1 45.0 3_655 2_665 ?
P1 P1 O1 71.4(4) 4_565 . ?
P1 P1 O1 71.4(4) 3_655 . ?
P1 P1 O1 63.1(5) 2_665 . ?
P1 P1 Fe1 80.53(19) 4_565 . ?
P1 P1 Fe1 112.2(4) 3_655 . ?
P1 P1 Fe1 98.7(4) 2_665 . ?
O1 P1 Fe1 151.8(5) . . ?
P1 P1 Fe1 112.2(4) 4_565 3_655 ?
P1 P1 Fe1 80.53(18) 3_655 3_655 ?
P1 P1 Fe1 98.7(4) 2_665 3_655 ?
O1 P1 Fe1 151.8(5) . 3_655 ?
Fe1 P1 Fe1 45.1(5) . 3_655 ?
Fe1 Fe1 Fe1 90.001(2) 4_565 3_655 ?
Fe1 Fe1 P1 81.3(4) 4_565 . ?
Fe1 Fe1 P1 67.4(2) 3_655 . ?
Fe1 Fe1 P1 67.4(2) 4_565 4_565 ?
Fe1 Fe1 P1 81.3(4) 3_655 4_565 ?
P1 Fe1 P1 18.9(4) . 4_565 ?

loop_
_geom_bond_atom_site_label_1
_geom_bond_atom_site_label_2
_geom_bond_distance
_geom_bond_site_symmetry_2
_geom_bond_publ_flag
Ni1 O1 2.052(8) . ?
Ni1 O1 2.052(8) 17_666 ?
Ni1 N1 2.114(6) . ?
Ni1 N1 2.114(6) 19_566 ?
Ni1 N1 2.114(6) 17_666 ?
Ni1 N1 2.114(6) 3_655 ?
O1 P1 1.460(10) 4_565 ?
O1 P1 1.460(10) 3_655 ?
O1 P1 1.460(10) 2_665 ?
O1 P1 1.460(10) . ?
N1 C1 1.312(9) . ?
C1 C2 1.376(13) . ?
C1 H1 0.9300 . ?
C2 C3 1.368(10) . ?
C2 H2 0.9300 . ?
C3 C3 1.478(15) 17_676 ?
P1 P1 0.933(18) 4_565 ?
P1 P1 0.933(18) 3_655 ?
P1 P1 1.32(3) 2_665 ?
P1 Fe1 2.836(13) . ?
P1 Fe1 2.836(13) 3_655 ?
Fe1 Fe1 2.18(2) 4_565 ?
Fe1 Fe1 2.18(2) 3_655 ?
